data_7054796
loop_
_publ_author_name
'Yuan, Qingbing'
'Zhou, Shuangliu'
'Zhu, Xiancui'
'Wei, Yun'
'Wang, Shaowu'
'Mu, Xiaolong'
'Yao, Fangshi'
'Zhang, Guangchao'
'Chen, Zheng'

_publ_section_title
;
 Heterometallic rare-earth metal complexes with imino-functionalized
 8-hydroxyquinolyl ligands: synthesis, characterization and catalytic
 activity towards hydrophosphinylation of trans-\b-nitroalkene
;
_journal_issue 10
_journal_name_full 'New J. Chem.'
_journal_page_first 7626
_journal_paper_doi 10.1039/C5NJ00409H
_journal_volume 39
_journal_year 2015
_chemical_formula_sum 'C40 H77 Dy Li N5 O Si6'
_chemical_formula_weight 982.05
_chemical_name_systematic
;
 ?
;
_space_group_IT_number 61
_symmetry_cell_setting orthorhombic
_symmetry_space_group_name_Hall '-P 2ac 2ab'
_symmetry_space_group_name_H-M 'P b c a'
_atom_sites_solution_hydrogens geom
_atom_sites_solution_primary direct
_atom_sites_solution_secondary difmap
_audit_block_doi 10.5517/cc1462r5
_audit_creation_method SHELXL-97
_audit_update_record
;
2015-03-25 deposited with the CCDC.
2015-05-08 downloaded from the CCDC.
;
_cell_angle_alpha 90.00
_cell_angle_beta 90.00
_cell_angle_gamma 90.00
_cell_formula_units_Z 8
_cell_length_a 15.5608(14)
_cell_length_b 23.561(2)
_cell_length_c 33.081(3)
_cell_measurement_reflns_used 9884
_cell_measurement_temperature 293(2)
_cell_measurement_theta_max 0.00
_cell_measurement_theta_min 0.00
_cell_volume 12128.4(19)
_computing_cell_refinement 'Bruker SMART'
_computing_data_collection 'Bruker SMART'
_computing_data_reduction 'Bruker SAINT'
_computing_molecular_graphics 'Bruker SHELXTL'
_computing_publication_material 'Bruker SHELXTL'
_computing_structure_refinement 'SHELXL-97 (Sheldrick, 1997)'
_computing_structure_solution 'SHELXS-97 (Sheldrick, 1990)'
_diffrn_ambient_temperature 293(2)
_diffrn_measured_fraction_theta_full 0.996
_diffrn_measured_fraction_theta_max 0.996
_diffrn_measurement_device_type 'CCD area detector'
_diffrn_measurement_method 'phi and omega scans'
_diffrn_radiation_monochromator graphite
_diffrn_radiation_source 'fine-focus sealed tube'
_diffrn_radiation_type MoK\a
_diffrn_radiation_wavelength 0.71073
_diffrn_reflns_av_R_equivalents 0.1144
_diffrn_reflns_av_unetI/netI 0.0982
_diffrn_reflns_limit_h_max 20
_diffrn_reflns_limit_h_min -20
_diffrn_reflns_limit_k_max 30
_diffrn_reflns_limit_k_min -30
_diffrn_reflns_limit_l_max 42
_diffrn_reflns_limit_l_min -43
_diffrn_reflns_number 99998
_diffrn_reflns_theta_full 27.69
_diffrn_reflns_theta_max 27.69
_diffrn_reflns_theta_min 1.68
_exptl_absorpt_coefficient_mu 1.379
_exptl_absorpt_correction_T_max 0.8520
_exptl_absorpt_correction_T_min 0.8199
_exptl_absorpt_correction_type multi-scan
_exptl_crystal_colour colorless
_exptl_crystal_density_diffrn 1.076
_exptl_crystal_density_method 'not measured'
_exptl_crystal_description block
_exptl_crystal_F_000 4104
_exptl_crystal_size_max 0.15
_exptl_crystal_size_mid 0.13
_exptl_crystal_size_min 0.12
_platon_squeeze_details
;
;
_refine_diff_density_max 1.601
_refine_diff_density_min -1.061
_refine_diff_density_rms 0.145
_refine_ls_extinction_method none
_refine_ls_goodness_of_fit_ref 0.998
_refine_ls_hydrogen_treatment constr
_refine_ls_matrix_type full
_refine_ls_number_parameters 509
_refine_ls_number_reflns 14131
_refine_ls_number_restraints 0
_refine_ls_restrained_S_all 0.998
_refine_ls_R_factor_all 0.1452
_refine_ls_R_factor_gt 0.0689
_refine_ls_shift/su_max 0.001
_refine_ls_shift/su_mean 0.000
_refine_ls_structure_factor_coef Fsqd
_refine_ls_weighting_details 'calc w=1/[\s^2^(Fo^2^)+(0.1234P)^2^+0.0000P] where P=(Fo^2^+2Fc^2^)/3'
_refine_ls_weighting_scheme calc
_refine_ls_wR_factor_gt 0.2024
_refine_ls_wR_factor_ref 0.2316
_reflns_number_gt 7053
_reflns_number_total 14131
_reflns_threshold_expression >2sigma(I)
_cod_data_source_file c5nj00409h2.cif
_cod_data_source_block 4
_cod_depositor_comments
;
The following automatic conversions were performed:

'_symmetry_cell_setting' value 'Orthorhombic' changed to
'orthorhombic' according to
/usr/data/users/saulius/crontab/automatic-downloads/rss-feeds/RSC/lib/dictionaries/cif_core.dic
dictionary named 'cif_core.dic' version 2.4.2 from 2011-04-26.

Automatic conversion script
Id: cif_fix_values 3271 2015-04-21 07:52:19Z andrius 

 Adding full bibliography for 7054794--7054799.cif.
;
_cod_original_sg_symbol_H-M Pbca
_cod_database_code 7054796

loop_
_symmetry_equiv_pos_as_xyz
'x, y, z'
'-x+1/2, -y, z+1/2'
'x+1/2, -y+1/2, -z'
'-x, y+1/2, -z+1/2'
'-x, -y, -z'
'x-1/2, y, -z-1/2'
'-x-1/2, y-1/2, z'
'x, -y-1/2, z-1/2'

loop_
_atom_site_label
_atom_site_type_symbol
_atom_site_fract_x
_atom_site_fract_y
_atom_site_fract_z
_atom_site_U_iso_or_equiv
_atom_site_adp_type
_atom_site_occupancy
_atom_site_symmetry_multiplicity
_atom_site_calc_flag
_atom_site_refinement_flags
C1 C 0.5825(5) 0.0884(4) -0.0316(3) 0.050(2) Uani 1 1 d .
C2 C 0.5068(6) 0.0616(4) -0.0449(3) 0.060(2) Uani 1 1 d .
H2 H 0.5030 0.0469 -0.0710 0.072 Uiso 1 1 calc R
C3 C 0.4398(5) 0.0577(4) -0.0192(3) 0.061(2) Uani 1 1 d .
H3 H 0.3888 0.0407 -0.0275 0.073 Uiso 1 1 calc R
C4 C 0.4474(5) 0.0794(3) 0.0201(3) 0.051(2) Uani 1 1 d .
C5 C 0.3794(5) 0.0804(4) 0.0490(3) 0.071(3) Uani 1 1 d .
H5 H 0.3263 0.0648 0.0424 0.085 Uiso 1 1 calc R
C6 C 0.3915(6) 0.1041(5) 0.0862(3) 0.084(3) Uani 1 1 d .
H6 H 0.3457 0.1061 0.1042 0.101 Uiso 1 1 calc R
C7 C 0.4717(6) 0.1256(4) 0.0978(3) 0.069(3) Uani 1 1 d .
H7 H 0.4783 0.1409 0.1236 0.083 Uiso 1 1 calc R
C8 C 0.5409(5) 0.1247(4) 0.0721(3) 0.051(2) Uani 1 1 d .
C9 C 0.5269(5) 0.1033(3) 0.0320(2) 0.0431(19) Uani 1 1 d .
C10 C 0.6532(5) 0.0986(4) -0.0604(3) 0.053(2) Uani 1 1 d .
H10 H 0.6505 0.0820 -0.0859 0.063 Uiso 1 1 calc R
C11 C 0.7800(5) 0.1391(4) -0.0845(2) 0.055(2) Uani 1 1 d .
C12 C 0.7599(8) 0.1829(5) -0.1128(3) 0.068(3) Uani 1 1 d .
C13 C 0.8236(7) 0.1914(5) -0.1425(3) 0.079(3) Uani 1 1 d .
H13 H 0.8158 0.2199 -0.1616 0.095 Uiso 1 1 calc R
C14 C 0.8957(8) 0.1592(5) -0.1440(3) 0.084(4) Uani 1 1 d .
H14 H 0.9341 0.1647 -0.1652 0.101 Uiso 1 1 calc R
C15 C 0.9138(6) 0.1198(5) -0.1160(3) 0.073(3) Uani 1 1 d .
H15 H 0.9658 0.1005 -0.1172 0.088 Uiso 1 1 calc R
C16 C 0.8544(5) 0.1073(4) -0.0847(3) 0.054(2) Uani 1 1 d .
C17 C 0.6804(8) 0.2163(5) -0.1130(3) 0.074(3) Uani 1 1 d .
H17 H 0.6510 0.2100 -0.0872 0.089 Uiso 1 1 calc R
C18 C 0.6972(11) 0.2759(7) -0.1168(4) 0.132(6) Uani 1 1 d .
H18A H 0.7269 0.2890 -0.0931 0.198 Uiso 1 1 calc R
H18B H 0.6438 0.2960 -0.1194 0.198 Uiso 1 1 calc R
H18C H 0.7320 0.2826 -0.1402 0.198 Uiso 1 1 calc R
C19 C 0.6209(8) 0.1972(6) -0.1466(4) 0.114(5) Uani 1 1 d .
H19A H 0.6434 0.2095 -0.1722 0.170 Uiso 1 1 calc R
H19B H 0.5650 0.2134 -0.1426 0.170 Uiso 1 1 calc R
H19C H 0.6166 0.1565 -0.1464 0.170 Uiso 1 1 calc R
C20 C 0.8737(7) 0.0625(5) -0.0527(3) 0.073(3) Uani 1 1 d .
H20 H 0.8421 0.0733 -0.0282 0.087 Uiso 1 1 calc R
C21 C 0.8402(9) 0.0061(5) -0.0659(4) 0.113(5) Uani 1 1 d .
H21A H 0.7880 0.0113 -0.0809 0.169 Uiso 1 1 calc R
H21B H 0.8289 -0.0170 -0.0426 0.169 Uiso 1 1 calc R
H21C H 0.8821 -0.0123 -0.0827 0.169 Uiso 1 1 calc R
C22 C 0.9657(7) 0.0566(6) -0.0411(4) 0.114(5) Uani 1 1 d .
H22A H 0.9968 0.0392 -0.0629 0.171 Uiso 1 1 calc R
H22B H 0.9702 0.0334 -0.0174 0.171 Uiso 1 1 calc R
H22C H 0.9894 0.0935 -0.0357 0.171 Uiso 1 1 calc R
C23 C 0.7938(7) 0.0231(4) 0.0538(3) 0.080(3) Uani 1 1 d .
H23A H 0.7594 0.0511 0.0404 0.120 Uiso 1 1 calc R
H23B H 0.7781 -0.0140 0.0442 0.120 Uiso 1 1 calc R
H23C H 0.8534 0.0299 0.0481 0.120 Uiso 1 1 calc R
C24 C 0.6615(7) 0.0036(5) 0.1156(3) 0.087(4) Uani 1 1 d .
H24A H 0.6485 -0.0016 0.1437 0.130 Uiso 1 1 calc R
H24B H 0.6537 -0.0317 0.1015 0.130 Uiso 1 1 calc R
H24C H 0.6239 0.0317 0.1044 0.130 Uiso 1 1 calc R
C25 C 0.8387(8) -0.0319(4) 0.1341(4) 0.093(4) Uani 1 1 d .
H25A H 0.8334 -0.0296 0.1630 0.139 Uiso 1 1 calc R
H25B H 0.8981 -0.0285 0.1267 0.139 Uiso 1 1 calc R
H25C H 0.8169 -0.0678 0.1250 0.139 Uiso 1 1 calc R
C26 C 0.9914(6) 0.0765(4) 0.1399(4) 0.085(3) Uani 1 1 d .
H26A H 0.9976 0.0382 0.1492 0.128 Uiso 1 1 calc R
H26B H 1.0378 0.0992 0.1503 0.128 Uiso 1 1 calc R
H26C H 0.9926 0.0772 0.1109 0.128 Uiso 1 1 calc R
C27 C 0.8743(8) 0.0814(6) 0.2120(3) 0.106(4) Uani 1 1 d .
H27A H 0.8158 0.0864 0.2204 0.158 Uiso 1 1 calc R
H27B H 0.9114 0.1032 0.2292 0.158 Uiso 1 1 calc R
H27C H 0.8894 0.0420 0.2139 0.158 Uiso 1 1 calc R
C28 C 0.9036(6) 0.1854(4) 0.1606(3) 0.069(3) Uani 1 1 d .
H28A H 0.9139 0.1998 0.1339 0.103 Uiso 1 1 calc R
H28B H 0.9523 0.1936 0.1775 0.103 Uiso 1 1 calc R
H28C H 0.8533 0.2031 0.1717 0.103 Uiso 1 1 calc R
C29 C 0.6058(6) 0.1045(4) 0.1890(3) 0.078(3) Uani 1 1 d .
H29A H 0.5911 0.1038 0.1608 0.117 Uiso 1 1 calc R
H29B H 0.5639 0.0834 0.2040 0.117 Uiso 1 1 calc R
H29C H 0.6615 0.0877 0.1927 0.117 Uiso 1 1 calc R
C30 C 0.4953(7) 0.2086(6) 0.2015(4) 0.118(5) Uani 1 1 d .
H30A H 0.4907 0.2436 0.2162 0.177 Uiso 1 1 calc R
H30B H 0.4546 0.1818 0.2120 0.177 Uiso 1 1 calc R
H30C H 0.4835 0.2154 0.1734 0.177 Uiso 1 1 calc R
C31 C 0.6289(11) 0.1766(5) 0.2625(3) 0.117(5) Uani 1 1 d .
H31A H 0.6851 0.1611 0.2672 0.176 Uiso 1 1 calc R
H31B H 0.5866 0.1530 0.2753 0.176 Uiso 1 1 calc R
H31C H 0.6260 0.2142 0.2735 0.176 Uiso 1 1 calc R
C32 C 0.7899(8) 0.2718(6) 0.2425(3) 0.104(4) Uani 1 1 d .
H32A H 0.7873 0.2332 0.2516 0.157 Uiso 1 1 calc R
H32B H 0.7701 0.2966 0.2635 0.157 Uiso 1 1 calc R
H32C H 0.8482 0.2812 0.2357 0.157 Uiso 1 1 calc R
C33 C 0.6324(9) 0.3304(5) 0.2110(4) 0.108(4) Uani 1 1 d .
H33A H 0.5883 0.3296 0.1907 0.161 Uiso 1 1 calc R
H33B H 0.6551 0.3681 0.2132 0.161 Uiso 1 1 calc R
H33C H 0.6085 0.3191 0.2366 0.161 Uiso 1 1 calc R
C34 C 0.7848(6) 0.3183(4) 0.1570(3) 0.070(3) Uani 1 1 d .
H34A H 0.8445 0.3092 0.1604 0.105 Uiso 1 1 calc R
H34B H 0.7769 0.3585 0.1598 0.105 Uiso 1 1 calc R
H34C H 0.7660 0.3065 0.1307 0.105 Uiso 1 1 calc R
C35 C 0.9168(6) 0.1631(4) 0.0455(3) 0.076(3) Uani 1 1 d .
H35A H 0.9034 0.1465 0.0713 0.114 Uiso 1 1 calc R
H35B H 0.9776 0.1691 0.0436 0.114 Uiso 1 1 calc R
H35C H 0.8985 0.1380 0.0243 0.114 Uiso 1 1 calc R
C36 C 0.9291(6) 0.2868(4) 0.0662(3) 0.059(2) Uani 1 1 d .
H36A H 0.9120 0.3239 0.0574 0.089 Uiso 1 1 calc R
H36B H 0.9883 0.2806 0.0593 0.089 Uiso 1 1 calc R
H36C H 0.9220 0.2838 0.0949 0.089 Uiso 1 1 calc R
C37 C 0.8600(6) 0.2491(4) -0.0145(2) 0.063(3) Uani 1 1 d .
H37A H 0.8304 0.2197 -0.0290 0.094 Uiso 1 1 calc R
H37B H 0.9181 0.2517 -0.0241 0.094 Uiso 1 1 calc R
H37C H 0.8313 0.2846 -0.0187 0.094 Uiso 1 1 calc R
C38 C 0.7254(6) 0.3492(4) 0.0427(4) 0.074(3) Uani 1 1 d .
H38A H 0.7599 0.3593 0.0656 0.111 Uiso 1 1 calc R
H38B H 0.6785 0.3755 0.0402 0.111 Uiso 1 1 calc R
H38C H 0.7599 0.3505 0.0186 0.111 Uiso 1 1 calc R
C39 C 0.5952(6) 0.2820(4) 0.0883(3) 0.068(3) Uani 1 1 d .
H39A H 0.5594 0.2489 0.0870 0.103 Uiso 1 1 calc R
H39B H 0.5611 0.3152 0.0832 0.103 Uiso 1 1 calc R
H39C H 0.6203 0.2847 0.1148 0.103 Uiso 1 1 calc R
C40 C 0.6239(6) 0.2591(4) 0.0009(3) 0.069(3) Uani 1 1 d .
H40A H 0.6648 0.2539 -0.0205 0.103 Uiso 1 1 calc R
H40B H 0.5858 0.2897 -0.0059 0.103 Uiso 1 1 calc R
H40C H 0.5912 0.2249 0.0045 0.103 Uiso 1 1 calc R
Dy1 Dy 0.72126(2) 0.174671(17) 0.120216(11) 0.04119(14) Uani 1 1 d .
Li1 Li 0.6921(10) 0.1589(7) 0.0255(5) 0.061(4) Uani 1 1 d .
N1 N 0.5936(4) 0.1084(3) 0.00553(18) 0.0417(15) Uani 1 1 d .
N2 N 0.7179(4) 0.1296(3) -0.0516(2) 0.0499(17) Uani 1 1 d .
N3 N 0.7976(4) 0.0938(3) 0.12820(19) 0.0435(16) Uani 1 1 d .
N4 N 0.6835(5) 0.2163(3) 0.17884(18) 0.0500(18) Uani 1 1 d .
N5 N 0.7594(3) 0.2251(3) 0.06137(18) 0.0377(15) Uani 1 1 d .
O1 O 0.6188(3) 0.1435(3) 0.08156(16) 0.0528(15) Uani 1 1 d .
Si1 Si 0.77513(15) 0.02730(11) 0.11005(7) 0.0516(6) Uani 1 1 d .
Si2 Si 0.88684(15) 0.10594(11) 0.15815(8) 0.0548(6) Uani 1 1 d .
Si3 Si 0.60773(18) 0.17918(13) 0.20718(8) 0.0646(7) Uani 1 1 d .
Si4 Si 0.72004(17) 0.28054(12) 0.19667(8) 0.0595(7) Uani 1 1 d .
Si5 Si 0.86051(13) 0.23181(10) 0.04051(7) 0.0463(6) Uani 1 1 d .
Si6 Si 0.68256(15) 0.27665(10) 0.04951(7) 0.0484(6) Uani 1 1 d .

loop_
_atom_site_aniso_label
_atom_site_aniso_U_11
_atom_site_aniso_U_22
_atom_site_aniso_U_33
_atom_site_aniso_U_23
_atom_site_aniso_U_13
_atom_site_aniso_U_12
C1 0.047(5) 0.051(5) 0.053(5) 0.007(4) -0.006(4) 0.001(4)
C2 0.067(6) 0.058(6) 0.056(6) 0.001(5) -0.016(5) -0.003(5)
C3 0.044(5) 0.065(6) 0.075(7) 0.003(5) -0.014(5) -0.012(4)
C4 0.038(4) 0.045(5) 0.070(6) 0.009(5) 0.001(4) -0.006(4)
C5 0.035(4) 0.083(8) 0.094(8) 0.012(6) 0.007(5) -0.019(5)
C6 0.044(5) 0.129(10) 0.079(8) 0.006(7) 0.022(5) -0.003(6)
C7 0.056(6) 0.098(8) 0.054(6) -0.002(6) 0.014(5) -0.014(5)
C8 0.037(4) 0.059(6) 0.056(5) 0.008(4) 0.006(4) -0.008(4)
C9 0.038(4) 0.044(5) 0.047(5) 0.014(4) 0.000(3) 0.001(3)
C10 0.051(5) 0.059(6) 0.048(5) -0.005(4) -0.006(4) -0.007(4)
C11 0.054(5) 0.070(7) 0.040(5) -0.007(4) 0.004(4) -0.022(5)
C12 0.089(7) 0.071(8) 0.043(6) 0.011(5) 0.006(5) -0.009(6)
C13 0.079(8) 0.097(9) 0.063(7) 0.017(6) 0.016(6) -0.003(7)
C14 0.084(8) 0.110(10) 0.059(7) 0.016(7) 0.027(6) -0.027(7)
C15 0.049(5) 0.102(9) 0.069(7) -0.007(6) 0.010(5) -0.004(5)
C16 0.051(5) 0.060(6) 0.052(5) -0.009(5) 0.008(4) 0.002(4)
C17 0.098(8) 0.074(8) 0.051(6) 0.013(5) 0.006(6) 0.027(6)
C18 0.182(16) 0.092(12) 0.121(13) 0.002(9) -0.023(10) 0.014(11)
C19 0.092(9) 0.157(13) 0.092(10) 0.021(9) -0.004(8) 0.045(9)
C20 0.077(7) 0.065(7) 0.076(7) 0.016(6) 0.022(5) 0.011(5)
C21 0.116(10) 0.078(9) 0.145(12) 0.025(8) 0.050(9) -0.009(8)
C22 0.072(8) 0.176(14) 0.094(9) 0.033(9) 0.007(6) 0.059(8)
C23 0.116(9) 0.046(6) 0.077(7) -0.015(5) 0.007(6) -0.009(6)
C24 0.083(7) 0.065(7) 0.112(9) -0.031(6) -0.003(7) -0.025(6)
C25 0.100(9) 0.051(7) 0.127(10) 0.003(6) -0.033(8) 0.007(6)
C26 0.050(5) 0.065(7) 0.141(10) -0.002(7) -0.006(6) 0.023(5)
C27 0.100(9) 0.151(13) 0.066(7) -0.001(8) -0.031(6) 0.013(9)
C28 0.052(5) 0.061(7) 0.094(8) -0.003(6) -0.013(5) 0.002(4)
C29 0.071(7) 0.078(8) 0.084(8) 0.015(6) 0.009(6) -0.006(6)
C30 0.077(8) 0.133(12) 0.143(12) 0.001(10) 0.053(8) 0.018(8)
C31 0.199(16) 0.106(10) 0.047(6) -0.003(6) 0.020(8) 0.002(10)
C32 0.118(10) 0.116(11) 0.078(8) -0.024(8) -0.042(7) 0.018(8)
C33 0.121(11) 0.079(9) 0.122(11) -0.023(8) 0.013(9) 0.041(8)
C34 0.092(8) 0.046(6) 0.072(7) -0.001(5) -0.005(6) 0.005(5)
C35 0.053(6) 0.066(7) 0.108(9) 0.002(6) 0.024(6) -0.002(5)
C36 0.060(5) 0.051(6) 0.066(6) 0.002(5) 0.007(5) -0.006(4)
C37 0.059(5) 0.076(7) 0.053(5) -0.006(5) 0.016(4) -0.008(5)
C38 0.067(6) 0.046(6) 0.109(9) 0.003(6) -0.010(6) 0.001(5)
C39 0.063(6) 0.069(7) 0.073(7) -0.001(5) 0.017(5) 0.023(5)
C40 0.068(6) 0.058(6) 0.080(7) 0.007(5) -0.013(5) 0.009(5)
Dy1 0.0399(2) 0.0436(2) 0.0401(2) -0.00003(18) 0.00104(17) 0.00242(17)
Li1 0.050(8) 0.063(11) 0.070(11) -0.005(8) -0.006(7) 0.005(7)
N1 0.043(3) 0.044(4) 0.038(4) 0.000(3) -0.005(3) 0.002(3)
N2 0.040(4) 0.063(5) 0.047(4) 0.001(3) 0.005(3) 0.008(3)
N3 0.041(3) 0.044(4) 0.046(4) -0.004(3) -0.005(3) 0.007(3)
N4 0.075(5) 0.042(4) 0.033(4) -0.011(3) -0.002(3) 0.013(3)
N5 0.023(3) 0.045(4) 0.044(4) 0.006(3) -0.002(2) -0.005(3)
O1 0.040(3) 0.065(4) 0.053(4) -0.002(3) 0.003(3) -0.012(3)
Si1 0.0573(14) 0.0398(14) 0.0578(15) 0.0031(11) 0.0017(11) -0.0018(11)
Si2 0.0490(13) 0.0529(16) 0.0625(16) 0.0006(13) -0.0086(12) 0.0050(11)
Si3 0.0708(17) 0.0701(19) 0.0530(16) -0.0013(14) 0.0169(13) 0.0098(15)
Si4 0.0722(17) 0.0550(17) 0.0514(15) -0.0088(12) -0.0036(13) 0.0107(14)
Si5 0.0391(11) 0.0479(14) 0.0520(14) 0.0012(11) 0.0052(10) -0.0085(10)
Si6 0.0468(12) 0.0469(15) 0.0515(14) 0.0019(11) -0.0048(11) 0.0058(11)

loop_
_atom_type_symbol
_atom_type_description
_atom_type_scat_dispersion_real
_atom_type_scat_dispersion_imag
_atom_type_scat_source
C C 0.0033 0.0016 'International Tables Vol C Tables 4.2.6.8 and 6.1.1.4'
H H 0.0000 0.0000 'International Tables Vol C Tables 4.2.6.8 and 6.1.1.4'
Dy Dy -0.1892 4.4098 'International Tables Vol C Tables 4.2.6.8 and 6.1.1.4'
Li Li -0.0003 0.0001 'International Tables Vol C Tables 4.2.6.8 and 6.1.1.4'
N N 0.0061 0.0033 'International Tables Vol C Tables 4.2.6.8 and 6.1.1.4'
O O 0.0106 0.0060 'International Tables Vol C Tables 4.2.6.8 and 6.1.1.4'
Si Si 0.0817 0.0704 'International Tables Vol C Tables 4.2.6.8 and 6.1.1.4'

loop_
_geom_angle_atom_site_label_1
_geom_angle_atom_site_label_2
_geom_angle_atom_site_label_3
_geom_angle
N1 C1 C2 124.0(8)
N1 C1 C10 116.2(7)
C2 C1 C10 119.7(8)
C3 C2 C1 118.7(9)
C3 C2 H2 120.6
C1 C2 H2 120.6
C2 C3 C4 119.6(8)
C2 C3 H3 120.2
C4 C3 H3 120.2
C3 C4 C9 118.4(7)
C3 C4 C5 124.3(8)
C9 C4 C5 117.3(8)
C6 C5 C4 120.5(8)
C6 C5 H5 119.8
C4 C5 H5 119.8
C5 C6 C7 121.2(9)
C5 C6 H6 119.4
C7 C6 H6 119.4
C8 C7 C6 121.5(9)
C8 C7 H7 119.2
C6 C7 H7 119.2
O1 C8 C7 124.3(8)
O1 C8 C9 118.3(7)
C7 C8 C9 117.3(8)
N1 C9 C4 121.6(8)
N1 C9 C8 116.4(7)
C4 C9 C8 121.9(7)
N2 C10 C1 122.3(8)
N2 C10 H10 118.9
C1 C10 H10 118.9
C16 C11 C12 125.0(8)
C16 C11 N2 118.0(8)
C12 C11 N2 116.9(8)
C13 C12 C11 113.9(10)
C13 C12 C17 120.9(9)
C11 C12 C17 125.1(9)
C14 C13 C12 121.9(11)
C14 C13 H13 119.1
C12 C13 H13 119.1
C15 C14 C13 122.4(10)
C15 C14 H14 118.8
C13 C14 H14 118.8
C14 C15 C16 120.8(10)
C14 C15 H15 119.6
C16 C15 H15 119.6
C11 C16 C15 115.8(9)
C11 C16 C20 122.6(8)
C15 C16 C20 121.6(8)
C18 C17 C12 111.9(12)
C18 C17 C19 109.9(10)
C12 C17 C19 111.1(9)
C18 C17 H17 108.0
C12 C17 H17 108.0
C19 C17 H17 108.0
C17 C18 H18A 109.5
C17 C18 H18B 109.5
H18A C18 H18B 109.5
C17 C18 H18C 109.5
H18A C18 H18C 109.5
H18B C18 H18C 109.5
C17 C19 H19A 109.5
C17 C19 H19B 109.5
H19A C19 H19B 109.5
C17 C19 H19C 109.5
H19A C19 H19C 109.5
H19B C19 H19C 109.5
C22 C20 C21 109.2(10)
C22 C20 C16 115.6(9)
C21 C20 C16 110.1(9)
C22 C20 H20 107.2
C21 C20 H20 107.2
C16 C20 H20 107.2
C20 C21 H21A 109.5
C20 C21 H21B 109.5
H21A C21 H21B 109.5
C20 C21 H21C 109.5
H21A C21 H21C 109.5
H21B C21 H21C 109.5
C20 C22 H22A 109.5
C20 C22 H22B 109.5
H22A C22 H22B 109.5
C20 C22 H22C 109.5
H22A C22 H22C 109.5
H22B C22 H22C 109.5
Si1 C23 H23A 109.5
Si1 C23 H23B 109.5
H23A C23 H23B 109.5
Si1 C23 H23C 109.5
H23A C23 H23C 109.5
H23B C23 H23C 109.5
Si1 C24 H24A 109.5
Si1 C24 H24B 109.5
H24A C24 H24B 109.5
Si1 C24 H24C 109.5
H24A C24 H24C 109.5
H24B C24 H24C 109.5
Si1 C25 H25A 109.5
Si1 C25 H25B 109.5
H25A C25 H25B 109.5
Si1 C25 H25C 109.5
H25A C25 H25C 109.5
H25B C25 H25C 109.5
Si2 C26 H26A 109.5
Si2 C26 H26B 109.5
H26A C26 H26B 109.5
Si2 C26 H26C 109.5
H26A C26 H26C 109.5
H26B C26 H26C 109.5
Si2 C27 H27A 109.5
Si2 C27 H27B 109.5
H27A C27 H27B 109.5
Si2 C27 H27C 109.5
H27A C27 H27C 109.5
H27B C27 H27C 109.5
Si2 C28 H28A 109.5
Si2 C28 H28B 109.5
H28A C28 H28B 109.5
Si2 C28 H28C 109.5
H28A C28 H28C 109.5
H28B C28 H28C 109.5
Si3 C29 H29A 109.5
Si3 C29 H29B 109.5
H29A C29 H29B 109.5
Si3 C29 H29C 109.5
H29A C29 H29C 109.5
H29B C29 H29C 109.5
Si3 C30 H30A 109.5
Si3 C30 H30B 109.5
H30A C30 H30B 109.5
Si3 C30 H30C 109.5
H30A C30 H30C 109.5
H30B C30 H30C 109.5
Si3 C31 H31A 109.5
Si3 C31 H31B 109.5
H31A C31 H31B 109.5
Si3 C31 H31C 109.5
H31A C31 H31C 109.5
H31B C31 H31C 109.5
Si4 C32 H32A 109.5
Si4 C32 H32B 109.5
H32A C32 H32B 109.5
Si4 C32 H32C 109.5
H32A C32 H32C 109.5
H32B C32 H32C 109.5
Si4 C33 H33A 109.5
Si4 C33 H33B 109.5
H33A C33 H33B 109.5
Si4 C33 H33C 109.5
H33A C33 H33C 109.5
H33B C33 H33C 109.5
Si4 C34 H34A 109.5
Si4 C34 H34B 109.5
H34A C34 H34B 109.5
Si4 C34 H34C 109.5
H34A C34 H34C 109.5
H34B C34 H34C 109.5
Si5 C35 H35A 109.5
Si5 C35 H35B 109.5
H35A C35 H35B 109.5
Si5 C35 H35C 109.5
H35A C35 H35C 109.5
H35B C35 H35C 109.5
Si5 C36 H36A 109.5
Si5 C36 H36B 109.5
H36A C36 H36B 109.5
Si5 C36 H36C 109.5
H36A C36 H36C 109.5
H36B C36 H36C 109.5
Si5 C37 H37A 109.5
Si5 C37 H37B 109.5
H37A C37 H37B 109.5
Si5 C37 H37C 109.5
H37A C37 H37C 109.5
H37B C37 H37C 109.5
Si6 C38 H38A 109.5
Si6 C38 H38B 109.5
H38A C38 H38B 109.5
Si6 C38 H38C 109.5
H38A C38 H38C 109.5
H38B C38 H38C 109.5
Si6 C39 H39A 109.5
Si6 C39 H39B 109.5
H39A C39 H39B 109.5
Si6 C39 H39C 109.5
H39A C39 H39C 109.5
H39B C39 H39C 109.5
Si6 C40 H40A 109.5
Si6 C40 H40B 109.5
H40A C40 H40B 109.5
Si6 C40 H40C 109.5
H40A C40 H40C 109.5
H40B C40 H40C 109.5
O1 Dy1 N4 117.6(2)
O1 Dy1 N3 99.8(2)
N4 Dy1 N3 113.8(2)
O1 Dy1 N5 82.5(2)
N4 Dy1 N5 123.9(2)
N3 Dy1 N5 112.9(2)
N1 Li1 O1 77.8(6)
N1 Li1 N5 158.7(9)
O1 Li1 N5 84.9(6)
N1 Li1 N2 69.8(5)
O1 Li1 N2 146.8(7)
N5 Li1 N2 128.3(7)
C1 N1 C9 117.5(7)
C1 N1 Li1 127.1(7)
C9 N1 Li1 114.5(7)
C10 N2 C11 115.8(7)
C10 N2 Li1 104.3(6)
C11 N2 Li1 139.9(6)
Si1 N3 Si2 121.0(4)
Si1 N3 Dy1 128.5(3)
Si2 N3 Dy1 110.5(3)
Si4 N4 Si3 118.7(4)
Si4 N4 Dy1 126.3(4)
Si3 N4 Dy1 115.0(3)
Si5 N5 Si6 118.1(4)
Si5 N5 Li1 106.3(5)
Si6 N5 Li1 92.6(5)
Si5 N5 Dy1 127.3(3)
Si6 N5 Dy1 111.3(3)
Li1 N5 Dy1 88.2(5)
C8 O1 Dy1 157.2(5)
C8 O1 Li1 109.2(6)
Dy1 O1 Li1 93.4(4)
N3 Si1 C24 115.7(4)
N3 Si1 C23 111.3(4)
C24 Si1 C23 103.1(5)
N3 Si1 C25 114.9(4)
C24 Si1 C25 103.5(5)
C23 Si1 C25 107.3(5)
N3 Si2 C26 117.0(4)
N3 Si2 C27 114.1(4)
C26 Si2 C27 106.3(5)
N3 Si2 C28 107.4(4)
C26 Si2 C28 105.1(5)
C27 Si2 C28 106.1(5)
N4 Si3 C31 115.2(5)
N4 Si3 C29 108.1(4)
C31 Si3 C29 106.9(5)
N4 Si3 C30 112.9(5)
C31 Si3 C30 105.9(7)
C29 Si3 C30 107.4(5)
N4 Si4 C33 113.6(5)
N4 Si4 C32 111.8(5)
C33 Si4 C32 106.7(6)
N4 Si4 C34 110.8(4)
C33 Si4 C34 105.8(5)
C32 Si4 C34 107.7(5)
N5 Si5 C35 108.4(4)
N5 Si5 C37 114.0(3)
C35 Si5 C37 106.3(5)
N5 Si5 C36 113.6(4)
C35 Si5 C36 107.1(4)
C37 Si5 C36 107.0(4)
N5 Si6 C38 115.0(4)
N5 Si6 C39 112.9(4)
C38 Si6 C39 106.5(5)
N5 Si6 C40 111.6(4)
C38 Si6 C40 105.7(5)
C39 Si6 C40 104.3(5)

loop_
_geom_bond_atom_site_label_1
_geom_bond_atom_site_label_2
_geom_bond_distance
C1 N1 1.327(10)
C1 C2 1.407(11)
C1 C10 1.475(11)
C2 C3 1.348(12)
C2 H2 0.9300
C3 C4 1.405(12)
C3 H3 0.9300
C4 C9 1.413(10)
C4 C5 1.425(12)
C5 C6 1.366(13)
C5 H5 0.9300
C6 C7 1.401(13)
C6 H6 0.9300
C7 C8 1.373(11)
C7 H7 0.9300
C8 O1 1.327(9)
C8 C9 1.436(11)
C9 N1 1.363(9)
C10 N2 1.277(10)
C10 H10 0.9300
C11 C16 1.380(12)
C11 C12 1.428(13)
C11 N2 1.474(10)
C12 C13 1.408(14)
C12 C17 1.466(15)
C13 C14 1.356(16)
C13 H13 0.9300
C14 C15 1.340(14)
C14 H14 0.9300
C15 C16 1.420(12)
C15 H15 0.9300
C16 C20 1.524(13)
C17 C18 1.435(17)
C17 C19 1.514(16)
C17 H17 0.9800
C18 H18A 0.9600
C18 H18B 0.9600
C18 H18C 0.9600
C19 H19A 0.9600
C19 H19B 0.9600
C19 H19C 0.9600
C20 C22 1.487(14)
C20 C21 1.494(15)
C20 H20 0.9800
C21 H21A 0.9600
C21 H21B 0.9600
C21 H21C 0.9600
C22 H22A 0.9600
C22 H22B 0.9600
C22 H22C 0.9600
C23 Si1 1.887(10)
C23 H23A 0.9600
C23 H23B 0.9600
C23 H23C 0.9600
C24 Si1 1.863(10)
C24 H24A 0.9600
C24 H24B 0.9600
C24 H24C 0.9600
C25 Si1 1.888(10)
C25 H25A 0.9600
C25 H25B 0.9600
C25 H25C 0.9600
C26 Si2 1.869(9)
C26 H26A 0.9600
C26 H26B 0.9600
C26 H26C 0.9600
C27 Si2 1.883(11)
C27 H27A 0.9600
C27 H27B 0.9600
C27 H27C 0.9600
C28 Si2 1.892(9)
C28 H28A 0.9600
C28 H28B 0.9600
C28 H28C 0.9600
C29 Si3 1.860(11)
C29 H29A 0.9600
C29 H29B 0.9600
C29 H29C 0.9600
C30 Si3 1.892(12)
C30 H30A 0.9600
C30 H30B 0.9600
C30 H30C 0.9600
C31 Si3 1.860(11)
C31 H31A 0.9600
C31 H31B 0.9600
C31 H31C 0.9600
C32 Si4 1.876(10)
C32 H32A 0.9600
C32 H32B 0.9600
C32 H32C 0.9600
C33 Si4 1.861(11)
C33 H33A 0.9600
C33 H33B 0.9600
C33 H33C 0.9600
C34 Si4 1.878(10)
C34 H34A 0.9600
C34 H34B 0.9600
C34 H34C 0.9600
C35 Si5 1.848(10)
C35 H35A 0.9600
C35 H35B 0.9600
C35 H35C 0.9600
C36 Si5 1.881(9)
C36 H36A 0.9600
C36 H36B 0.9600
C36 H36C 0.9600
C37 Si5 1.865(8)
C37 H37A 0.9600
C37 H37B 0.9600
C37 H37C 0.9600
C38 Si6 1.848(10)
C38 H38A 0.9600
C38 H38B 0.9600
C38 H38C 0.9600
C39 Si6 1.874(8)
C39 H39A 0.9600
C39 H39B 0.9600
C39 H39C 0.9600
C40 Si6 1.894(9)
C40 H40A 0.9600
C40 H40B 0.9600
C40 H40C 0.9600
Dy1 O1 2.172(5)
Dy1 N4 2.251(6)
Dy1 N3 2.260(6)
Dy1 N5 2.357(6)
Li1 N1 2.049(17)
Li1 O1 2.208(18)
Li1 N5 2.222(17)
Li1 N2 2.672(18)
N3 Si1 1.715(7)
N3 Si2 1.730(6)
N4 Si4 1.722(7)
N4 Si3 1.742(8)
N5 Si5 1.725(6)
N5 Si6 1.749(6)

loop_
_geom_torsion_atom_site_label_1
_geom_torsion_atom_site_label_2
_geom_torsion_atom_site_label_3
_geom_torsion_atom_site_label_4
_geom_torsion
N1 C1 C2 C3 2.7(14)
C10 C1 C2 C3 -173.6(8)
C1 C2 C3 C4 -1.0(14)
C2 C3 C4 C9 -2.1(13)
C2 C3 C4 C5 176.3(9)
C3 C4 C5 C6 -177.8(10)
C9 C4 C5 C6 0.7(14)
C4 C5 C6 C7 -3.1(17)
C5 C6 C7 C8 1.2(18)
C6 C7 C8 O1 -178.8(9)
C6 C7 C8 C9 2.9(15)
C3 C4 C9 N1 3.8(12)
C5 C4 C9 N1 -174.7(8)
C3 C4 C9 C8 -177.9(8)
C5 C4 C9 C8 3.6(12)
O1 C8 C9 N1 -5.4(11)
C7 C8 C9 N1 173.0(8)
O1 C8 C9 C4 176.2(7)
C7 C8 C9 C4 -5.3(13)
N1 C1 C10 N2 -6.5(12)
C2 C1 C10 N2 170.0(8)
C16 C11 C12 C13 0.7(15)
N2 C11 C12 C13 177.5(9)
C16 C11 C12 C17 179.2(10)
N2 C11 C12 C17 -4.1(15)
C11 C12 C13 C14 1.7(17)
C17 C12 C13 C14 -176.9(11)
C12 C13 C14 C15 -4.2(19)
C13 C14 C15 C16 4.3(18)
C12 C11 C16 C15 -0.6(14)
N2 C11 C16 C15 -177.3(8)
C12 C11 C16 C20 177.7(9)
N2 C11 C16 C20 0.9(13)
C14 C15 C16 C11 -1.9(15)
C14 C15 C16 C20 179.9(10)
C13 C12 C17 C18 -49.4(15)
C11 C12 C17 C18 132.2(11)
C13 C12 C17 C19 73.7(15)
C11 C12 C17 C19 -104.6(12)
C11 C16 C20 C22 -145.2(10)
C15 C16 C20 C22 32.9(14)
C11 C16 C20 C21 90.5(11)
C15 C16 C20 C21 -91.3(11)
C2 C1 N1 C9 -1.0(12)
C10 C1 N1 C9 175.4(7)
C2 C1 N1 Li1 -169.4(8)
C10 C1 N1 Li1 6.9(12)
C4 C9 N1 C1 -2.3(11)
C8 C9 N1 C1 179.3(7)
C4 C9 N1 Li1 167.6(8)
C8 C9 N1 Li1 -10.8(10)
O1 Li1 N1 C1 -176.5(7)
N5 Li1 N1 C1 147(2)
N2 Li1 N1 C1 -3.9(8)
O1 Li1 N1 C9 14.8(7)
N5 Li1 N1 C9 -21(3)
N2 Li1 N1 C9 -172.6(6)
C1 C10 N2 C11 -175.7(8)
C1 C10 N2 Li1 3.2(10)
C16 C11 N2 C10 -100.7(9)
C12 C11 N2 C10 82.3(10)
C16 C11 N2 Li1 81.0(12)
C12 C11 N2 Li1 -96.0(11)
N1 Li1 N2 C10 0.0(7)
O1 Li1 N2 C10 13.3(15)
N5 Li1 N2 C10 -167.1(9)
N1 Li1 N2 C11 178.5(9)
O1 Li1 N2 C11 -168.2(12)
N5 Li1 N2 C11 11.3(15)
O1 Dy1 N3 Si1 -2.6(5)
N4 Dy1 N3 Si1 123.5(4)
N5 Dy1 N3 Si1 -88.5(4)
O1 Dy1 N3 Si2 179.3(3)
N4 Dy1 N3 Si2 -54.6(4)
N5 Dy1 N3 Si2 93.4(3)
O1 Dy1 N4 Si4 -130.9(4)
N3 Dy1 N4 Si4 113.1(4)
N5 Dy1 N4 Si4 -30.9(5)
O1 Dy1 N4 Si3 47.2(4)
N3 Dy1 N4 Si3 -68.8(4)
N5 Dy1 N4 Si3 147.2(3)
N1 Li1 N5 Si5 -172(2)
O1 Li1 N5 Si5 152.4(4)
N2 Li1 N5 Si5 -27.3(9)
N1 Li1 N5 Si6 -52(3)
O1 Li1 N5 Si6 -87.3(5)
N2 Li1 N5 Si6 93.0(8)
N1 Li1 N5 Dy1 59(2)
O1 Li1 N5 Dy1 23.9(4)
N2 Li1 N5 Dy1 -155.8(8)
O1 Dy1 N5 Si5 -133.6(4)
N4 Dy1 N5 Si5 108.1(4)
N3 Dy1 N5 Si5 -36.2(5)
O1 Dy1 N5 Si6 67.6(3)
N4 Dy1 N5 Si6 -50.7(4)
N3 Dy1 N5 Si6 165.1(3)
O1 Dy1 N5 Li1 -24.5(4)
N4 Dy1 N5 Li1 -142.8(5)
N3 Dy1 N5 Li1 73.0(5)
C7 C8 O1 Dy1 10(2)
C9 C8 O1 Dy1 -171.4(10)
C7 C8 O1 Li1 -161.3(9)
C9 C8 O1 Li1 17.0(10)
N4 Dy1 O1 C8 -22.9(15)
N3 Dy1 O1 C8 100.6(15)
N5 Dy1 O1 C8 -147.4(15)
N4 Dy1 O1 Li1 149.1(5)
N3 Dy1 O1 Li1 -87.4(5)
N5 Dy1 O1 Li1 24.7(5)
N1 Li1 O1 C8 -17.0(7)
N5 Li1 O1 C8 150.6(6)
N2 Li1 O1 C8 -29.8(15)
N1 Li1 O1 Dy1 166.2(4)
N5 Li1 O1 Dy1 -26.1(4)
N2 Li1 O1 Dy1 153.5(12)
Si2 N3 Si1 C24 133.5(5)
Dy1 N3 Si1 C24 -44.4(6)
Si2 N3 Si1 C23 -109.3(5)
Dy1 N3 Si1 C23 72.8(6)
Si2 N3 Si1 C25 12.9(7)
Dy1 N3 Si1 C25 -165.0(5)
Si1 N3 Si2 C26 48.3(6)
Dy1 N3 Si2 C26 -133.4(4)
Si1 N3 Si2 C27 -76.6(6)
Dy1 N3 Si2 C27 101.6(5)
Si1 N3 Si2 C28 166.1(5)
Dy1 N3 Si2 C28 -15.7(5)
Si4 N4 Si3 C31 -44.0(7)
Dy1 N4 Si3 C31 137.7(5)
Si4 N4 Si3 C29 -163.4(5)
Dy1 N4 Si3 C29 18.3(5)
Si4 N4 Si3 C30 77.8(6)
Dy1 N4 Si3 C30 -100.4(6)
Si3 N4 Si4 C33 -50.6(7)
Dy1 N4 Si4 C33 127.4(6)
Si3 N4 Si4 C32 70.2(6)
Dy1 N4 Si4 C32 -111.7(6)
Si3 N4 Si4 C34 -169.6(5)
Dy1 N4 Si4 C34 8.5(6)
Si6 N5 Si5 C35 -163.7(5)
Li1 N5 Si5 C35 -61.7(6)
Dy1 N5 Si5 C35 38.8(6)
Si6 N5 Si5 C37 -45.6(6)
Li1 N5 Si5 C37 56.5(6)
Dy1 N5 Si5 C37 156.9(4)
Si6 N5 Si5 C36 77.4(5)
Li1 N5 Si5 C36 179.5(6)
Dy1 N5 Si5 C36 -80.1(5)
Si5 N5 Si6 C38 -34.2(6)
Li1 N5 Si6 C38 -144.2(6)
Dy1 N5 Si6 C38 126.7(5)
Si5 N5 Si6 C39 -156.6(4)
Li1 N5 Si6 C39 93.3(6)
Dy1 N5 Si6 C39 4.3(5)
Si5 N5 Si6 C40 86.3(5)
Li1 N5 Si6 C40 -23.7(6)
Dy1 N5 Si6 C40 -112.8(4)

loop_
_platon_squeeze_void_nr
_platon_squeeze_void_average_x
_platon_squeeze_void_average_y
_platon_squeeze_void_average_z
_platon_squeeze_void_volume
_platon_squeeze_void_count_electrons
_platon_squeeze_void_content
1 -0.119 0.473 0.250 550 91 ' '
2 -0.255 0.973 0.250 551 90 ' '
3 -0.120 0.027 0.750 551 92 ' '
4 -0.259 0.527 0.750 551 92 ' '
5 0.130 0.120 0.046 33 3 ' '
6 0.130 0.380 0.546 32 3 ' '
7 0.370 0.620 0.046 33 3 ' '
8 0.370 0.880 0.546 33 3 ' '
9 0.630 0.120 0.454 33 4 ' '
10 0.630 0.380 0.954 33 4 ' '
11 0.870 0.620 0.454 34 4 ' '
12 0.870 0.880 0.954 33 5 ' '
